data_1001583
loop_
_publ_author_name
'Pelloquin, D'
'Caldes, M'
'Maignan, A'
'Michel, C'
'Hervieu, M'
'Raveau, B'

_publ_section_title
;
The bismuth oxycarbonate Bi~2~Sr~4~Cu~2~CO~3~O~8~. A new superconductor
with a T~c~ of 30K
;
_journal_coden_ASTM PHYCE6
_journal_name_full 'Physica C (Amsterdam) (152,1988-)'
_journal_page_first 121
_journal_page_last 129
_journal_paper_doi 10.1016/0921-4534(93)90678-J
_journal_volume 208
_journal_year 1993
_chemical_formula_structural 'Bi2 Sr4 Cu2 (C O3) O8'
_chemical_formula_sum 'C Bi2 Cu2 O11 Sr4'
_chemical_name_systematic
;
Dibismuth tetrastrontium dicopper carbonate oxide
;
_space_group_IT_number 67
_symmetry_cell_setting orthorhombic
_symmetry_Int_Tables_number 67
_symmetry_space_group_name_Hall '-A 2b 2b'
_symmetry_space_group_name_H-M 'A b m m'
_cell_angle_alpha 90
_cell_angle_beta 90
_cell_angle_gamma 90
_cell_formula_units_Z 4
_cell_length_a 5.466(2)
_cell_length_b 5.460(2)
_cell_length_c 39.500(9)
_cell_volume 1178.9
_refine_ls_R_factor_all 0.13
_cod_depositor_comments
;
 Correcting the summary chemical formula by changing it from 'Bi2 Cu2 O11 Sr4'
 to 'C Bi2 Cu2 O11 Sr4'.

 Antanas Vaitkus,
 2018-07-07
;
_cod_database_code 1001583

loop_
_symmetry_equiv_pos_as_xyz
x,y,z
-x,y,-z
-x,1/2-y,z
x,1/2-y,-z
-x,-y,-z
x,-y,z
x,1/2+y,-z
-x,1/2+y,z
x,1/2+y,1/2+z
-x,1/2+y,1/2-z
-x,-y,1/2+z
x,-y,1/2-z
-x,1/2-y,1/2-z
x,1/2-y,1/2+z
x,y,1/2-z
-x,y,1/2+z

loop_
_atom_site_label
_atom_site_type_symbol
_atom_site_symmetry_multiplicity
_atom_site_Wyckoff_symbol
_atom_site_fract_x
_atom_site_fract_y
_atom_site_fract_z
_atom_site_occupancy
_atom_site_attached_hydrogens
_atom_site_calc_flag
Bi1 Bi3+ 8 m 0.25 0. 0.04 1. 0 d
Sr1 Sr2+ 8 m 0.75 0. 0.109 1. 0 d
Sr2 Sr2+ 8 m 0.75 0. 0.197 1. 0 d
Cu1 Cu2+ 8 m 0.25 0. 0.155 1. 0 d
C1 C4+ 4 g 0.25 0. 0.25 1. 0 d
O1 O2- 8 m 0.75 0. 0.04 1. 0 d
O2 O2- 8 m 0.25 0. 0.1 1. 0 d
O3 O2- 8 h 0. 0.25 0.15 1. 0 d
O4 O2- 8 i 0.5 0.25 0.15 1. 0 d
O5 O2- 8 m 0.25 0. 0.22 0.5 0 d
O6 O2- 4 e 0. 0.25 0.25 0.5 0 d
O7 O2- 4 f 0.5 0.25 0.25 0.5 0 d
O8 O2- 8 o 0.082 0.168 0.25 0.5 0 d

loop_
_atom_type_symbol
_atom_type_oxidation_number
Bi3+ 3.000
Sr2+ 2.000
Cu2+ 2.000
C4+ 4.000
O2- -2.000
